data_2000783
loop_
_publ_author_name
'Tortorelli, L. J.'
'Woods, C.'
'Campana, C. F.'

_publ_section_title
;Structure of the mixed-valence complex
 [Rh~2~(\m-{(C~6~H~5~)~2~PCH~2~P(C~6~H~5~)~2~})~2~(\m-N~2~C~5~H~7~)(<i>tert</i>-C~4~H~9~NC)~2~](PF~6~)~2~
;
_journal_issue 7
_journal_name_full 'Acta Crystallographica Section C'
_journal_page_first 1311
_journal_page_last 1312
_journal_paper_doi 10.1107/S0108270191014294
_journal_volume 48
_journal_year 1992
_chemical_formula_moiety 'C65 H69 N4 P4 Rh2,2(F6 P1)'
_chemical_formula_sum 'C65 H69 F12 N4 P10 Rh2'
_chemical_formula_weight 1525.9
_symmetry_cell_setting tetragonal
_symmetry_space_group_name_Hall 'I -4 2bw'
_symmetry_space_group_name_H-M 'I -4 2 d'
_cell_angle_alpha 90
_cell_angle_beta 90
_cell_angle_gamma 90
_cell_formula_units_Z 8
_cell_length_a 21.817(3)
_cell_length_b 21.817(3)
_cell_length_c 30.658(5)
_cell_volume 17759(5)
_diffrn_radiation_type Mo
_diffrn_radiation_wavelength 0.71073
_exptl_absorpt_coefficient_mu 6.4
_exptl_crystal_density_diffrn 1.389
_exptl_crystal_F_000 6200
_cod_data_source_file cr0383.cif
_cod_data_source_block cr0383a
_cod_depositor_comments
;
 Correcting the _cell_angle_gamma data item value by changing it from '120' to
 '90' and correcting the _cell_length_b data item value by changing it from
 '30.658(5)' to '21.817(3)' after consulting the original publication.

 Antanas Vaitkus,
 2017-11-18
;
_cod_original_cell_volume 14592(5)
_cod_original_sg_symbol_H-M 'I -42d'
_cod_database_code 2000783

loop_
_atom_site_label
_atom_site_fract_x
_atom_site_fract_y
_atom_site_fract_z
_atom_site_U_iso_or_equiv
Rh .25000(10) .18770(10) .11220(10) .0300(10)
N(1) .1610(3) .2206(3) .1182(2) .032(2)
C(1) .1028(4) .2021(4) .1126(3) .044(4)
C(2) .0864(5) .1406(5) .0953(3) .056(4)
C(3) .0655(6) .2500 .1250 .053(5)
C(4) .3336(5) .1617(4) .1060(3) .039(3)
N(2) .3843(4) .1480(4) .0996(3) .047(3)
C(5) .4456(4) .1255(5) .0891(4) .054(4)
C(6) .4623(4) .0750(5) .1198(4) .072(5)
C(7) .4901(5) .1776(5) .0923(5) .097(6)
C(8) .4427(6) .1027(6) .0422(4) .082(5)
P(1) .23310(10) .35150(10) .06700(10) .0340(10)
C(9) .1745(4) .4107(4) .0703(3) .030(3)
C(10) .1212(5) .4102(5) .0457(3) .048(4)
C(11) .0791(5) .4568(6) .0507(4) .065(5)
C(12) .0894(6) .5048(6) .0790(4) .066(5)
C(13) .1432(5) .5060(6) .1028(3) .063(4)
C(14) .1857(5) .4593(4) .0989(3) .045(4)
C(15) .2910(5) .3891(4) .0333(3) .045(4)
C(16) .3343(5) .4268(5) .0535(4) .053(4)
C(17) .3779(6) .4553(6) .0289(6) .084(6)
C(18) .3793(7) .4514(6) -.0151(6) .092(7)
C(19) .3362(7) .4141(6) -.0364(5) .082(6)
C(20) .2924(5) .3852(5) -.0119(4) .058(4)
C(21) .1998(4) .2901(4) .0342(3) .037(3)
P(2) .24390(10) .21890(10) .04080(10) .0350(10)
C(22) .3122(5) .2320(4) .0088(3) .050(4)
C(23) .3627(5) .2599(5) .0277(4) .053(4)
C(24) .4129(6) .2749(5) .0017(5) .075(5)
C(25) .4140(7) .2647(6) -.0419(5) .091(7)
C(26) .3637(8) .2375(7) -.0604(4) .101(7)
C(27) .3123(6) .2201(5) -.0361(3) .069(5)
C(28) .2010(5) .1608(4) .0112(3) .045(4)
C(29) .1495(6) .1728(5) -.0138(3) .065(4)
C(30) .1168(7) .1261(6) -.0319(4) .093(6)
C(31) .1367(8) .0670(7) -.0266(5) .116(8)
C(32) .1892(7) .0528(5) -.0035(5) .106(7)
C(33) .2199(6) .1002(5) .0152(4) .072(5)
P(3) .0633(2) .17190(10) .32330(10) .0590(10)
F(1) .0738(4) .2392(3) .3412(2) .104(3)
F(2) .0526(3) .1054(3) .3060(3) .094(3)
F(3) .0712(4) .1447(4) .3698(3) .125(4)
F(4) .0558(4) .1983(3) .2759(2) .101(3)
F(5) -.0079(3) .1788(4) .3317(3) .109(4)
F(6) .1338(3) .1655(5) .3140(3) .122(4)
H(2A) .0426 .1369 .0941 ?
H(2B) .1027 .1093 .1140 ?
H(2C) .1030 .1359 .0665 ?
H(3) .021(6) .2500 .1250 ?
H(6A) .5026 .0602 .1130 ?
H(6B) .4334 .0421 .1169 ?
H(6C) .4618 .0900 .1492 ?
H(7A) .5304 .1630 .0854 ?
H(7B) .4899 .1939 .1214 ?
H(7C) .4787 .2091 .0721 ?
H(8A) .4822 .0876 .0338 ?
H(8B) .4311 .1358 .0233 ?
H(8C) .4131 .0704 .0400 ?
H(10A) .1138 .3777 .0252 ?
H(11A) .0418 .4558 .0340 ?
H(12A) .0597 .5370 .0821 ?
H(13A) .1511 .5394 .1223 ?
H(14A) .2229 .4603 .1156 ?
H(16A) .3333 .4327 .0845 ?
H(17A) .4087 .4793 .0434 ?
H(18A) .4097 .4733 -.0315 ?
H(19A) .3372 .4095 -.0676 ?
H(20A) .2617 .3613 -.0265 ?
H(21A) .1583 .2832 .0434 ?
H(21B) .2001 .3019 .0040 ?
H(23A) .3630 .2686 .0584 ?
H(24A) .4480 .2934 .0153 ?
H(25A) .4486 .2763 -.0594 ?
H(26A) .3637 .2299 -.0912 ?
H(27A) .2780 .2004 -.0498 ?
H(29A) .1368 .2145 -.0184 ?
H(30A) .0801 .1346 -.0481 ?
H(31A) .1133 .0343 -.0394 ?
H(32A) .2034 .0113 -.0009 ?
H(33A) .2559 .0914 .0321 ?

loop_
_geom_bond_atom_site_label_1
_geom_bond_atom_site_label_2
_geom_bond_distance
Rh N(1) 2.078(6)
Rh P(2) 2.298(2)
C(1) C(2) 1.487(14)
C(4) N(2) 1.161(13)
C(5) C(6) 1.496(16)
C(5) C(8) 1.521(17)
P(1) C(15) 1.826(10)
C(9) C(10) 1.386(13)
C(10) C(11) 1.379(15)
C(12) C(13) 1.381(17)
C(15) C(16) 1.396(14)
C(16) C(17) 1.364(17)
C(18) C(19) 1.40(2)
C(21) P(2) 1.838(9)
P(2) C(28) 1.819(10)
C(22) C(27) 1.401(14)
C(24) C(25) 1.36(2)
C(26) C(27) 1.40(2)
C(28) C(33) 1.390(15)
C(30) C(31) 1.37(2)
C(32) C(33) 1.360(18)
P(3) F(2) 1.562(7)
P(3) F(4) 1.574(7)
P(3) F(6) 1.570(8)
Rh C(4) 1.920(10)
N(1) C(1) 1.344(11)
C(1) C(3) 1.378(12)
N(2) C(5) 1.462(13)
C(5) C(7) 1.498(15)
P(1) C(9) 1.820(9)
P(1) C(21) 1.825(9)
C(9) C(14) 1.398(12)
C(11) C(12) 1.380(17)
C(13) C(14) 1.382(15)
C(15) C(20) 1.389(15)
C(17) C(18) 1.35(3)
C(19) C(20) 1.371(18)
P(2) C(22) 1.806(10)
C(22) C(23) 1.384(14)
C(23) C(24) 1.394(17)
C(25) C(26) 1.37(2)
C(28) C(29) 1.386(15)
C(29) C(30) 1.362(18)
C(31) C(32) 1.38(2)
P(3) F(1) 1.585(8)
P(3) F(3) 1.552(9)
P(3) F(5) 1.582(8)
